data_7222838
loop_
_publ_author_name
'Franke, E.R.'
'Schaefer, H.'

_publ_section_title
;
 Zur Strukturchemie ternaerer Telluride der Alkali- und Erdalkalimetalle
 mit den Elementen der dritten Hauptgruppe
;
_journal_name_full
;
Zeitschrift fuer Naturforschung, Teil B. Anorganische Chemie, Organische 
Chemie (2,1947-32,1977)
;
_journal_page_first 1308
_journal_page_last 1315
_journal_volume 27
_journal_year 1972
_chemical_formula_sum 'Ba In2 Te4'
_space_group_IT_number 140
_symmetry_space_group_name_Hall '-I 4 2c'
_symmetry_space_group_name_H-M 'I 4/m c m'
_cell_angle_alpha 90
_cell_angle_beta 90
_cell_angle_gamma 90
_cell_formula_units_Z 2
_cell_length_a 8.44
_cell_length_b 8.44
_cell_length_c 7.2
_cell_volume 512.882
_citation_journal_id_ASTM ZENBAX
_cod_data_source_file Franke_ZENBAX_1972_690.cif
_cod_data_source_block Ba1In2Te4
_cod_original_cell_volume 512.8818
_cod_original_formula_sum 'Ba1 In2 Te4'
_cod_database_code 7222838

loop_
_symmetry_equiv_pos_as_xyz
x,y,z
-y,x,z
-x,-y,z
y,-x,z
x,-y,-z+1/2
y,x,-z+1/2
-x,y,-z+1/2
-y,-x,-z+1/2
-x,-y,-z
y,-x,-z
x,y,-z
-y,x,-z
-x,y,z-1/2
-y,-x,z-1/2
x,-y,z-1/2
y,x,z-1/2
x+1/2,y+1/2,z+1/2
-y+1/2,x+1/2,z+1/2
-x+1/2,-y+1/2,z+1/2
y+1/2,-x+1/2,z+1/2
x+1/2,-y+1/2,-z+1
y+1/2,x+1/2,-z+1
-x+1/2,y+1/2,-z+1
-y+1/2,-x+1/2,-z+1
-x+1/2,-y+1/2,-z+1/2
y+1/2,-x+1/2,-z+1/2
x+1/2,y+1/2,-z+1/2
-y+1/2,x+1/2,-z+1/2
-x+1/2,y+1/2,z
-y+1/2,-x+1/2,z
x+1/2,-y+1/2,z
y+1/2,x+1/2,z

loop_
_atom_site_label
_atom_site_type_symbol
_atom_site_fract_x
_atom_site_fract_y
_atom_site_fract_z
_atom_site_occupancy
_atom_site_U_iso_or_equiv
In1 In+3 0 0.5 0.25 1 0.0
Ba1 Ba+2 0 0 0.25 0.5 0.0
Te1 Te-2 0.176 0.676 0 1 0.0
